data_2012446
loop_
_publ_author_name
'Jouve, Cyril'
'Marrot, Jerome'
'Riou, Didier'

_publ_section_title
;
 \b-Sm(OH)~2~Cl: a new lamellar variety
;
_journal_issue 1
_journal_name_full 'Acta Crystallographica Section C'
_journal_page_first i14
_journal_page_last i15
_journal_paper_doi 10.1107/S0108270101016882
_journal_volume 58
_journal_year 2002
_chemical_formula_sum 'Cl H2 O2 Sm'
_chemical_formula_weight 219.5
_space_group_IT_number 62
_symmetry_cell_setting orthorhombic
_symmetry_space_group_name_Hall '-P 2ac 2n'
_symmetry_space_group_name_H-M 'P n m a'
_atom_sites_solution_hydrogens geom
_atom_sites_solution_primary direct
_atom_sites_solution_secondary difmap
_audit_creation_method SHELXL-97
_cell_angle_alpha 90.00
_cell_angle_beta 90.00
_cell_angle_gamma 90.00
_cell_formula_units_Z 4
_cell_length_a 12.6014(14)
_cell_length_b 3.7706(4)
_cell_length_c 6.2740(7)
_cell_measurement_reflns_used 1259
_cell_measurement_temperature 296(2)
_cell_measurement_theta_max 29.91
_cell_measurement_theta_min 3.23
_cell_volume 298.11(6)
_computing_cell_refinement 'SMART (Bruker, 199?)'
_computing_data_collection 'SMART (Bruker, 199?)'
_computing_data_reduction 'SMART (Bruker, 199?)'
_computing_molecular_graphics 'DIAMOND (Brandenburg, 1996)'
_computing_publication_material 'SHELXTL (Sheldrick, 1994)'
_computing_structure_refinement 'SHELXTL (Sheldrick, 1994)'
_computing_structure_solution 'SHELXTL (Sheldrick, 1994)'
_diffrn_ambient_temperature 296(2)
_diffrn_measured_fraction_theta_full .921
_diffrn_measured_fraction_theta_max .921
_diffrn_measurement_device_type 'CCD area-detector'
_diffrn_measurement_method '\w scans'
_diffrn_radiation_monochromator graphite
_diffrn_radiation_source 'fine-focus sealed tube'
_diffrn_radiation_type MoK\a
_diffrn_radiation_wavelength .71073
_diffrn_reflns_av_R_equivalents .0276
_diffrn_reflns_av_sigmaI/netI .0259
_diffrn_reflns_limit_h_max 17
_diffrn_reflns_limit_h_min -15
_diffrn_reflns_limit_k_max 5
_diffrn_reflns_limit_k_min -4
_diffrn_reflns_limit_l_max 8
_diffrn_reflns_limit_l_min -3
_diffrn_reflns_number 1935
_diffrn_reflns_theta_full 29.91
_diffrn_reflns_theta_max 29.91
_diffrn_reflns_theta_min 3.23
_exptl_absorpt_coefficient_mu 20.320
_exptl_absorpt_correction_T_max .4970
_exptl_absorpt_correction_T_min .4970
_exptl_absorpt_correction_type semi-empirical
_exptl_absorpt_process_details 'SADABS (Sheldrick, 1996)'
_exptl_crystal_colour light_yellow
_exptl_crystal_density_diffrn 4.892
_exptl_crystal_density_method 'not measured'
_exptl_crystal_description rhombohedral
_exptl_crystal_F_000 388
_exptl_crystal_size_max .04
_exptl_crystal_size_mid .04
_exptl_crystal_size_min .04
_refine_diff_density_max 1.129
_refine_diff_density_min -1.114
_refine_ls_extinction_coef .0034(8)
_refine_ls_extinction_expression Fc^*^=kFc[1+0.001xFc^2^\l^3^/sin(2\q)]^-1/4^
_refine_ls_extinction_method 'SHELXL97 (Sheldrick, 1997)'
_refine_ls_goodness_of_fit_ref 1.118
_refine_ls_hydrogen_treatment refxyz
_refine_ls_matrix_type full
_refine_ls_number_parameters 30
_refine_ls_number_reflns 454
_refine_ls_number_restraints 2
_refine_ls_restrained_S_all 1.116
_refine_ls_R_factor_all .0356
_refine_ls_R_factor_gt .0254
_refine_ls_shift/su_max .000
_refine_ls_shift/su_mean .000
_refine_ls_structure_factor_coef Fsqd
_refine_ls_weighting_details 'calc w = 1/[\s^2^(Fo^2^)+(0.0325P)^2^] where P=(Fo^2^+2Fc^2^)/3'
_refine_ls_weighting_scheme calc
_refine_ls_wR_factor_gt .0554
_refine_ls_wR_factor_ref .0600
_reflns_number_gt 347
_reflns_number_total 454
_reflns_threshold_expression >2sigma(I)
_cod_data_source_file os1144.cif
_cod_data_source_block I
_cod_depositor_comments
;
The following automatic conversions were performed:
'_symmetry_cell_setting' value 'Orthorhombic' changed to 'orthorhombic'
according to '/home/saulius/struct/CIF-dictionaries/cif_core.dic'
dictionary named 'cif_core.dic' version 2.4.1 from 2010-06-29.

Automatic conversion script
Id: cif_fix_enum 1527 2010-12-29 10:47:43Z saulius 

The following automatic conversions were performed:

'_symmetry_cell_setting' value 'Orthorhombic' changed to
'orthorhombic' according to
/home/saulius/struct/CIF-dictionaries/cif_core.dic dictionary named
'cif_core.dic' version 2.4.1 from 2010-06-29.

Automatic conversion script
Id: cif_fix_values 1715 2011-07-08 13:25:40Z adriana 
;
_cod_original_sg_symbol_H-M Pnma
_cod_original_formula_sum 'H2 Cl O2 Sm'
_cod_database_code 2012446
_cod_database_fobs_code 2012446

loop_
_symmetry_equiv_pos_as_xyz
'x, y, z'
'-x+1/2, -y, z+1/2'
'-x, y+1/2, -z'
'x+1/2, -y+1/2, -z+1/2'
'-x, -y, -z'
'x-1/2, y, -z-1/2'
'x, -y-1/2, z'
'-x-1/2, y-1/2, z-1/2'

loop_
_atom_site_label
_atom_site_fract_x
_atom_site_fract_y
_atom_site_fract_z
_atom_site_U_iso_or_equiv
_atom_site_adp_type
_atom_site_calc_flag
_atom_site_refinement_flags
_atom_site_occupancy
_atom_site_disorder_assembly
_atom_site_disorder_group
_atom_site_type_symbol
Sm .06096(3) .7500 .24830(6) .00993(19) Uani d S 1 . . Sm
Cl .21914(14) 1.2500 .4122(3) .0171(4) Uani d S 1 . . Cl
O1 .0813(4) .2500 .0018(9) .0121(10) Uani d SD 1 . . O
O2 -.0437(3) .2500 .3660(8) .0118(11) Uani d SD 1 . . O
H1 .146(3) .2500 -.057(13) .020 Uiso d SD 1 . . H
H2 -.108(3) .2500 .311(14) .020 Uiso d SD 1 . . H

loop_
_atom_site_aniso_label
_atom_site_aniso_U_11
_atom_site_aniso_U_22
_atom_site_aniso_U_33
_atom_site_aniso_U_12
_atom_site_aniso_U_13
_atom_site_aniso_U_23
Sm .0126(2) .0068(3) .0104(2) .000 -.00185(14) .000
Cl .0143(7) .0155(8) .0217(9) .000 -.0024(8) .000
O1 .008(2) .014(3) .014(2) .000 .0010(19) .000
O2 .011(2) .015(3) .009(3) .000 .0005(19) .000

loop_
_atom_type_symbol
_atom_type_description
_atom_type_scat_dispersion_real
_atom_type_scat_dispersion_imag
_atom_type_scat_source
O O .0106 .0060 'International Tables Vol C Tables 4.2.6.8 and 6.1.1.4'
H H .0000 .0000 'International Tables Vol C Tables 4.2.6.8 and 6.1.1.4'
Cl Cl .1484 .1585 'International Tables Vol C Tables 4.2.6.8 and 6.1.1.4'
Sm Sm -.1638 3.4418 'International Tables Vol C Tables 4.2.6.8 and 6.1.1.4'

loop_
_geom_angle_atom_site_label_1
_geom_angle_atom_site_label_2
_geom_angle_atom_site_label_3
_geom_angle_site_symmetry_1
_geom_angle_site_symmetry_3
_geom_angle
O1 Sm O2 5_565 . 77.92(13)
O1 Sm O2 5_565 1_565 77.92(13)
O2 Sm O2 . 1_565 102.57(17)
O1 Sm O2 5_565 5_566 126.05(17)
O2 Sm O2 . 5_566 69.31(14)
O2 Sm O2 1_565 5_566 69.31(14)
O1 Sm O1 5_565 . 70.32(13)
O2 Sm O1 . . 69.51(14)
O2 Sm O1 1_565 . 148.19(15)
O2 Sm O1 5_566 . 129.61(10)
O1 Sm O1 5_565 1_565 70.32(13)
O2 Sm O1 . 1_565 148.19(15)
O2 Sm O1 1_565 1_565 69.51(14)
O2 Sm O1 5_566 1_565 129.61(10)
O1 Sm O1 . 1_565 100.5(2)
O1 Sm Cl 5_565 . 138.00(5)
O2 Sm Cl . . 139.99(13)
O2 Sm Cl 1_565 . 76.23(10)
O2 Sm Cl 5_566 . 73.22(9)
O1 Sm Cl . . 130.16(11)
O1 Sm Cl 1_565 . 69.85(11)
O1 Sm Cl 5_565 1_545 138.00(5)
O2 Sm Cl . 1_545 76.23(10)
O2 Sm Cl 1_565 1_545 139.99(13)
O2 Sm Cl 5_566 1_545 73.22(9)
O1 Sm Cl . 1_545 69.85(11)
O1 Sm Cl 1_565 1_545 130.16(11)
Cl Sm Cl . 1_545 80.09(5)
O1 Sm Sm 5_565 1_545 90.0
O2 Sm Sm . 1_545 38.72(8)
O2 Sm Sm 1_565 1_545 141.28(8)
O2 Sm Sm 5_566 1_545 90.0
O1 Sm Sm . 1_545 39.74(10)
O1 Sm Sm 1_565 1_545 140.26(10)
Cl Sm Sm . 1_545 130.05(2)
Cl Sm Sm 1_545 1_545 49.95(2)
O1 Sm Sm 5_565 1_565 90.0
O2 Sm Sm . 1_565 141.28(8)
O2 Sm Sm 1_565 1_565 38.72(8)
O2 Sm Sm 5_566 1_565 90.0
O1 Sm Sm . 1_565 140.26(10)
O1 Sm Sm 1_565 1_565 39.74(10)
Cl Sm Sm . 1_565 49.95(2)
Cl Sm Sm 1_545 1_565 130.05(2)
Sm Sm Sm 1_545 1_565 180.00(2)
O1 Sm Sm 5_565 5_565 35.74(7)
O2 Sm Sm . 5_565 69.92(12)
O2 Sm Sm 1_565 5_565 113.64(11)
O2 Sm Sm 5_566 5_565 138.61(7)
O1 Sm Sm . 5_565 34.58(11)
O1 Sm Sm 1_565 5_565 84.85(11)
Cl Sm Sm . 5_565 148.00(4)
Cl Sm Sm 1_545 5_565 103.55(3)
Sm Sm Sm 1_545 5_565 61.511(6)
Sm Sm Sm 1_565 5_565 118.489(6)
O1 Sm Sm 5_565 5_575 35.74(7)
O2 Sm Sm . 5_575 113.64(11)
O2 Sm Sm 1_565 5_575 69.92(12)
O2 Sm Sm 5_566 5_575 138.61(7)
O1 Sm Sm . 5_575 84.85(11)
O1 Sm Sm 1_565 5_575 34.58(11)
Cl Sm Sm . 5_575 103.55(3)
Cl Sm Sm 1_545 5_575 148.00(4)
Sm Sm Sm 1_545 5_575 118.489(6)
Sm Sm Sm 1_565 5_575 61.511(6)
Sm Sm Sm 5_565 5_575 56.978(12)
Sm Cl Sm . 1_565 80.09(5)
Sm O1 Sm 5_565 . 109.68(13)
Sm O1 Sm 5_565 1_545 109.68(13)
Sm O1 Sm . 1_545 100.5(2)
Sm O1 H1 5_565 . 115(6)
Sm O1 H1 . . 111(3)
Sm O1 H1 1_545 . 111(3)
Sm O2 Sm . 1_545 102.57(17)
Sm O2 Sm . 5_566 110.69(14)
Sm O2 Sm 1_545 5_566 110.69(14)
Sm O2 H2 . . 112(3)
Sm O2 H2 1_545 . 112(3)
Sm O2 H2 5_566 . 108(6)

loop_
_geom_bond_atom_site_label_1
_geom_bond_atom_site_label_2
_geom_bond_site_symmetry_2
_geom_bond_distance
_geom_bond_publ_flag
Sm O1 5_565 2.383(5) yes
Sm O2 . 2.416(3) yes
Sm O2 1_565 2.416(3) yes
Sm O2 5_566 2.430(5) yes
Sm O1 . 2.452(4) yes
Sm O1 1_565 2.452(4) yes
Sm Cl . 2.9301(15) yes
Sm Cl 1_545 2.9301(15) yes
Sm Sm 1_545 3.7706(4) ?
Sm Sm 1_565 3.7706(4) ?
Sm Sm 5_565 3.9525(7) ?
Sm Sm 5_575 3.9525(7) ?
Cl Sm 1_565 2.9301(15) ?
O1 Sm 5_565 2.383(5) ?
O1 Sm 1_545 2.452(4) ?
O1 H1 . .90(2) ?
O2 Sm 1_545 2.416(3) ?
O2 Sm 5_566 2.430(5) ?
O2 H2 . .89(2) ?

loop_
_geom_hbond_atom_site_label_D
_geom_hbond_atom_site_label_H
_geom_hbond_atom_site_label_A
_geom_hbond_site_symmetry_A
_geom_hbond_distance_DH
_geom_hbond_distance_HA
_geom_hbond_distance_DA
_geom_hbond_angle_DHA
O1 H1 Cl 2_564 .90(2) 2.54(2) 3.193(4) 129.7(18)
O2 H2 Cl 6_546 .89(2) 2.58(3) 3.461(5) 170(8)
